data_4330839
loop_
_publ_author_name
'Matthew J. Polinski'
'Shuao Wang'
'Evgeny V. Alekseev'
'Justin N. Cross'
'Wulf Depmeier'
'Thomas E. Albrecht-Schmitt'

_publ_section_title
;
 Effect of pH and Reaction Time on the Structures of Early Lanthanide(III)
 Borate Perchlorates
;
_journal_name_full 'Inorganic Chemistry'
_journal_page_first 11541
_journal_page_last 11548
_journal_paper_doi 10.1021/ic301421e
_journal_volume 51
_journal_year 2012
_chemical_formula_moiety Pr[B8O10(OH)6(H2O)(ClO4)]0.5H2O
_chemical_formula_sum 'B8 Cl O21.5 Pr'
_chemical_formula_weight 606.84
_chemical_name_common 'Praseodymium(III) Octaborate Perchlorate'
_chemical_name_systematic
; 
 ? 
;
_space_group_IT_number 14
_symmetry_cell_setting monoclinic
_symmetry_space_group_name_Hall '-P 2yn'
_symmetry_space_group_name_H-M 'P 1 21/n 1'
_atom_sites_solution_hydrogens none
_atom_sites_solution_primary direct
_atom_sites_solution_secondary difmap
_audit_creation_method SHELXL-97
_cell_angle_alpha 90.00
_cell_angle_beta 97.102(5)
_cell_angle_gamma 90.00
_cell_formula_units_Z 4
_cell_length_a 9.8135(6)
_cell_length_b 8.2067(6)
_cell_length_c 21.3178(14)
_cell_measurement_reflns_used 4229
_cell_measurement_temperature 100(2)
_cell_measurement_theta_max 28.22
_cell_measurement_theta_min 1.93
_cell_volume 1703.7(2)
_computing_cell_refinement 'Smart Saint'
_computing_data_collection Smart
_computing_data_reduction SAINT
_computing_molecular_graphics 'SHELXP-91 (Sheldrick, 1997)'
_computing_publication_material 'SHELXCIF-97 (Sheldrick, 2000)'
_computing_structure_refinement 'SHELXL-97 (Sheldrick, 2008)'
_computing_structure_solution 'SHELXS-97 (Sheldrick, 2008)'
_diffrn_ambient_temperature 100(2)
_diffrn_detector_area_resol_mean 0
_diffrn_measured_fraction_theta_full 0.990
_diffrn_measured_fraction_theta_max 0.990
_diffrn_measurement_device_type 'BRUKER apex II'
_diffrn_measurement_method '0.5 wide w/ exposures'
_diffrn_radiation_monochromator 'Quazar Optics'
_diffrn_radiation_source 'Imus microfocused'
_diffrn_radiation_type MoK\a
_diffrn_radiation_wavelength 0.71073
_diffrn_reflns_av_R_equivalents 0.0821
_diffrn_reflns_av_sigmaI/netI 0.0907
_diffrn_reflns_limit_h_max 13
_diffrn_reflns_limit_h_min -13
_diffrn_reflns_limit_k_max 10
_diffrn_reflns_limit_k_min -8
_diffrn_reflns_limit_l_max 28
_diffrn_reflns_limit_l_min -28
_diffrn_reflns_number 15124
_diffrn_reflns_theta_full 28.22
_diffrn_reflns_theta_max 28.22
_diffrn_reflns_theta_min 1.93
_exptl_absorpt_coefficient_mu 3.130
_exptl_absorpt_correction_T_max 0.984
_exptl_absorpt_correction_T_min 0.795
_exptl_absorpt_correction_type numerical
_exptl_absorpt_process_details SHELTXPREP
_exptl_crystal_colour Colorless
_exptl_crystal_density_diffrn 2.366
_exptl_crystal_description Tablet
_exptl_crystal_F_000 1152
_exptl_crystal_size_max 0.078
_exptl_crystal_size_mid 0.061
_exptl_crystal_size_min 0.005
_refine_diff_density_max 2.207
_refine_diff_density_min -1.648
_refine_diff_density_rms 0.295
_refine_ls_extinction_coef 0.0034(3)
_refine_ls_extinction_expression Fc^*^=kFc[1+0.001xFc^2^\l^3^/sin(2\q)]^-1/4^
_refine_ls_extinction_method SHELXL
_refine_ls_goodness_of_fit_ref 1.040
_refine_ls_hydrogen_treatment none
_refine_ls_matrix_type full
_refine_ls_number_parameters 311
_refine_ls_number_reflns 4229
_refine_ls_number_restraints 12
_refine_ls_restrained_S_all 1.039
_refine_ls_R_factor_all 0.0847
_refine_ls_R_factor_gt 0.0529
_refine_ls_shift/su_max 0.001
_refine_ls_shift/su_mean 0.000
_refine_ls_structure_factor_coef Fsqd
_refine_ls_weighting_details 'calc w=1/[\s^2^(Fo^2^)+(0.0485P)^2^+10.4177P] where P=(Fo^2^+2Fc^2^)/3'
_refine_ls_weighting_scheme calc
_refine_ls_wR_factor_gt 0.1117
_refine_ls_wR_factor_ref 0.1241
_reflns_number_gt 3037
_reflns_number_total 4229
_reflns_threshold_expression >2sigma(I)
_cod_data_source_file ic301421e_si_002_03.cif
_cod_data_source_block PrBClO-1
_cod_original_formula_sum 'B8 Cl O21.50 Pr'
_cod_database_code 4330839

loop_
_symmetry_equiv_pos_as_xyz
'x, y, z'
'-x+1/2, y+1/2, -z+1/2'
'-x, -y, -z'
'x-1/2, -y-1/2, z-1/2'

loop_
_atom_site_label
_atom_site_type_symbol
_atom_site_fract_x
_atom_site_fract_y
_atom_site_fract_z
_atom_site_U_iso_or_equiv
_atom_site_adp_type
_atom_site_occupancy
_atom_site_symmetry_multiplicity
_atom_site_calc_flag
_atom_site_refinement_flags
Pr1 Pr 1.48626(4) 0.45487(5) 0.699837(19) 0.00907(14) Uani 1 1 d .
Cl1A Cl 1.5079(2) 0.3261(3) 0.86991(10) 0.0173(7) Uani 0.864(8) 1 d P
Cl1B Cl 1.6076(18) 0.383(2) 0.8740(7) 0.022(5) Uani 0.136(8) 1 d P
O12 O 1.2382(5) 0.4634(7) 0.7256(2) 0.0119(11) Uani 1 1 d .
O11 O 1.7483(5) 0.4661(7) 0.7241(2) 0.0119(11) Uani 1 1 d .
O10 O 1.3742(5) 0.1722(6) 0.7191(2) 0.0116(11) Uani 1 1 d .
O9 O 1.3223(5) 0.3714(7) 0.6045(2) 0.0161(12) Uani 1 1 d .
O8 O 1.6102(5) 0.1735(7) 0.7223(2) 0.0138(12) Uani 1 1 d .
O7 O 1.3542(5) 0.7024(6) 0.7517(2) 0.0100(11) Uani 1 1 d .
O6 O 1.6462(5) 0.7060(6) 0.7464(2) 0.0117(11) Uani 1 1 d .
O5 O 1.5995(5) 0.3572(8) 0.6043(2) 0.0175(13) Uani 1 1 d .
O4 O 1.5187(5) 0.4309(7) 0.8152(2) 0.0183(13) Uani 1 1 d .
O3A O 1.3803(9) 0.2415(11) 0.8592(4) 0.044(3) Uani 0.898(15) 1 d P
O3B O 1.731(6) 0.471(8) 0.877(3) 0.027(18) Uani 0.102(15) 1 d PU
O2 O 1.6232(8) 0.2111(9) 0.8739(3) 0.0384(19) Uani 1 1 d .
O1 O 1.5174(7) 0.4233(8) 0.9251(3) 0.0271(15) Uani 1 1 d .
O21 O 1.5032(5) -0.0643(6) 0.7634(2) 0.0101(11) Uani 1 1 d .
O20 O 1.4787(6) -0.0133(7) 0.6510(3) 0.0165(12) Uani 1 1 d .
O19 O 1.9362(5) 0.3051(8) 0.5512(3) 0.0184(13) Uani 1 1 d .
O18 O 1.8515(5) 0.3156(6) 0.6490(2) 0.0115(11) Uani 1 1 d .
O17 O 1.4609(6) 0.6737(7) 0.6266(3) 0.0217(13) Uani 1 1 d .
O16 O 1.0926(5) 0.3291(7) 0.6466(2) 0.0113(11) Uani 1 1 d .
O15 O 1.6650(6) 0.3116(10) 0.4994(3) 0.0330(18) Uani 1 1 d .
O14 O 1.4340(6) 0.3361(9) 0.5124(3) 0.0298(17) Uani 1 1 d .
O13 O 1.1917(5) 0.3373(10) 0.5057(3) 0.0302(17) Uani 1 1 d .
B1 B 1.2349(8) 0.6154(12) 0.7532(4) 0.0113(17) Uani 1 1 d .
B2 B 1.4906(8) 0.0649(11) 0.7117(4) 0.0107(17) Uani 1 1 d .
B8 B 1.7648(8) 0.6183(11) 0.7501(4) 0.0089(16) Uani 1 1 d U
B7 B 1.8604(8) 0.3549(11) 0.7164(4) 0.0110(17) Uani 1 1 d .
B6 B 1.1204(8) 0.3557(11) 0.7151(4) 0.0117(17) Uani 1 1 d .
B5 B 1.9613(9) 0.3179(12) 0.6157(4) 0.0135(18) Uani 1 1 d .
B4 B 1.3160(9) 0.3472(14) 0.5405(5) 0.020(2) Uani 1 1 d .
B3 B 1.5694(9) 0.3366(14) 0.5406(5) 0.020(2) Uani 1 1 d .
O1W O 1.2747(15) 0.0262(18) 0.5513(8) 0.043(4) Uani 0.50 1 d P

loop_
_atom_site_aniso_label
_atom_site_aniso_U_11
_atom_site_aniso_U_22
_atom_site_aniso_U_33
_atom_site_aniso_U_23
_atom_site_aniso_U_13
_atom_site_aniso_U_12
Pr1 0.00619(18) 0.0075(2) 0.0139(2) 0.0004(2) 0.00279(13) 0.00005(18)
Cl1A 0.0232(14) 0.0124(13) 0.0161(11) 0.0013(9) 0.0019(9) -0.0005(10)
Cl1B 0.038(11) 0.017(9) 0.014(7) 0.010(6) 0.014(6) 0.001(7)
O12 0.008(2) 0.007(3) 0.023(3) 0.000(3) 0.0078(19) -0.001(2)
O11 0.007(2) 0.006(3) 0.022(3) -0.001(3) 0.0015(19) 0.000(2)
O10 0.008(2) 0.005(3) 0.022(3) 0.005(2) 0.004(2) -0.001(2)
O9 0.009(2) 0.024(4) 0.015(3) -0.003(3) 0.003(2) 0.000(2)
O8 0.006(2) 0.014(3) 0.021(3) 0.001(2) -0.001(2) 0.002(2)
O7 0.009(2) 0.004(3) 0.017(3) -0.004(2) 0.003(2) -0.001(2)
O6 0.010(2) 0.007(3) 0.018(3) 0.001(2) 0.003(2) 0.000(2)
O5 0.013(2) 0.027(4) 0.013(3) -0.001(3) 0.002(2) 0.003(2)
O4 0.021(3) 0.017(3) 0.016(3) 0.003(2) 0.000(2) -0.001(2)
O3A 0.050(5) 0.052(6) 0.030(5) 0.000(4) 0.012(4) -0.026(4)
O3B 0.026(19) 0.03(2) 0.030(19) 0.006(10) 0.009(10) -0.006(10)
O2 0.059(5) 0.031(4) 0.024(4) 0.001(3) 0.001(3) 0.024(4)
O1 0.038(4) 0.022(4) 0.021(3) -0.005(3) 0.003(3) -0.003(3)
O21 0.004(2) 0.005(3) 0.021(3) 0.005(2) 0.0006(19) -0.001(2)
O20 0.021(3) 0.011(3) 0.018(3) -0.001(2) 0.003(2) 0.000(2)
O19 0.014(3) 0.026(4) 0.015(3) -0.003(3) 0.002(2) 0.003(2)
O18 0.011(2) 0.006(3) 0.018(3) -0.002(2) 0.002(2) -0.002(2)
O17 0.030(3) 0.014(3) 0.021(3) 0.000(3) 0.002(3) 0.001(3)
O16 0.010(2) 0.013(3) 0.012(3) -0.001(2) 0.0028(19) 0.004(2)
O15 0.013(3) 0.074(6) 0.013(3) -0.007(3) 0.007(2) 0.000(3)
O14 0.011(3) 0.064(5) 0.015(3) -0.007(3) 0.001(2) -0.004(3)
O13 0.011(3) 0.065(5) 0.014(3) -0.006(3) 0.001(2) -0.007(3)
B1 0.013(4) 0.013(5) 0.008(4) 0.004(4) -0.001(3) 0.000(3)
B2 0.006(3) 0.007(4) 0.020(4) 0.004(4) 0.002(3) 0.005(3)
B8 0.009(2) 0.008(2) 0.010(2) 0.0008(18) 0.0029(17) -0.0019(17)
B7 0.010(4) 0.003(4) 0.021(4) -0.002(4) 0.005(3) 0.001(3)
B6 0.014(4) 0.005(4) 0.016(4) 0.004(4) 0.002(3) -0.002(3)
B5 0.011(4) 0.015(5) 0.015(4) 0.002(4) 0.003(3) 0.003(3)
B4 0.008(4) 0.030(6) 0.021(5) -0.005(4) 0.006(3) -0.003(4)
B3 0.012(4) 0.030(6) 0.020(5) 0.002(4) 0.006(3) -0.002(4)
O1W 0.043(8) 0.026(9) 0.057(10) -0.014(8) -0.008(7) 0.013(7)

loop_
_atom_type_symbol
_atom_type_description
_atom_type_scat_dispersion_real
_atom_type_scat_dispersion_imag
_atom_type_scat_source
B B 0.0013 0.0007 'International Tables Vol C Tables 4.2.6.8 and 6.1.1.4'
O O 0.0106 0.0060 'International Tables Vol C Tables 4.2.6.8 and 6.1.1.4'
Cl Cl 0.1484 0.1585 'International Tables Vol C Tables 4.2.6.8 and 6.1.1.4'
Pr Pr -0.2180 2.8214 'International Tables Vol C Tables 4.2.6.8 and 6.1.1.4'

loop_
_geom_angle_atom_site_label_1
_geom_angle_atom_site_label_2
_geom_angle_atom_site_label_3
_geom_angle
_geom_angle_site_symmetry_1
_geom_angle_site_symmetry_3
O17 Pr1 O4 135.4(2) . .
O17 Pr1 O9 70.81(19) . .
O4 Pr1 O9 141.01(19) . .
O17 Pr1 O11 97.29(19) . .
O4 Pr1 O11 78.29(17) . .
O9 Pr1 O11 134.12(17) . .
O17 Pr1 O12 95.48(19) . .
O4 Pr1 O12 78.20(17) . .
O9 Pr1 O12 69.67(17) . .
O11 Pr1 O12 155.84(16) . .
O17 Pr1 O5 74.6(2) . .
O4 Pr1 O5 139.19(18) . .
O9 Pr1 O5 64.65(16) . .
O11 Pr1 O5 69.48(16) . .
O12 Pr1 O5 134.03(17) . .
O17 Pr1 O10 139.57(18) . .
O4 Pr1 O10 77.09(18) . .
O9 Pr1 O10 69.40(18) . .
O11 Pr1 O10 115.48(17) . .
O12 Pr1 O10 64.05(17) . .
O5 Pr1 O10 94.53(18) . .
O17 Pr1 O8 142.59(19) . .
O4 Pr1 O8 75.30(18) . .
O9 Pr1 O8 98.22(18) . .
O11 Pr1 O8 64.15(17) . .
O12 Pr1 O8 114.56(17) . .
O5 Pr1 O8 68.53(18) . .
O10 Pr1 O8 52.19(15) . .
O17 Pr1 O6 70.92(18) . .
O4 Pr1 O6 72.25(18) . .
O9 Pr1 O6 141.72(18) . .
O11 Pr1 O6 51.37(16) . .
O12 Pr1 O6 115.11(17) . .
O5 Pr1 O6 103.93(17) . .
O10 Pr1 O6 148.53(16) . .
O8 Pr1 O6 111.62(16) . .
O17 Pr1 O7 71.66(18) . .
O4 Pr1 O7 70.16(17) . .
O9 Pr1 O7 103.99(16) . .
O11 Pr1 O7 114.10(16) . .
O12 Pr1 O7 51.58(16) . .
O5 Pr1 O7 146.28(17) . .
O10 Pr1 O7 111.56(16) . .
O8 Pr1 O7 144.73(16) . .
O6 Pr1 O7 64.23(14) . .
O17 Pr1 B8 85.2(2) . .
O4 Pr1 B8 71.9(2) . .
O9 Pr1 B8 147.0(2) . .
O11 Pr1 B8 25.6(2) . .
O12 Pr1 B8 137.0(2) . .
O5 Pr1 B8 87.7(2) . .
O10 Pr1 B8 134.02(19) . .
O8 Pr1 B8 87.1(2) . .
O6 Pr1 B8 25.9(2) . .
O7 Pr1 B8 88.9(2) . .
O17 Pr1 B1 84.1(2) . .
O4 Pr1 B1 71.3(2) . .
O9 Pr1 B1 87.40(19) . .
O11 Pr1 B1 136.7(2) . .
O12 Pr1 B1 25.7(2) . .
O5 Pr1 B1 149.05(19) . .
O10 Pr1 B1 87.2(2) . .
O8 Pr1 B1 132.2(2) . .
O6 Pr1 B1 89.6(2) . .
O7 Pr1 B1 26.0(2) . .
B8 Pr1 B1 113.0(2) . .
Cl1B Cl1A O1 73.9(9) . .
Cl1B Cl1A O3A 174.0(10) . .
O1 Cl1A O3A 112.0(5) . .
Cl1B Cl1A O4 69.9(8) . .
O1 Cl1A O4 109.1(4) . .
O3A Cl1A O4 107.9(4) . .
Cl1B Cl1A O2 65.6(9) . .
O1 Cl1A O2 110.1(4) . .
O3A Cl1A O2 110.6(5) . .
O4 Cl1A O2 107.0(4) . .
Cl1A Cl1B O3B 174(3) . .
Cl1A Cl1B O2 70.6(10) . .
O3B Cl1B O2 115(3) . .
Cl1A Cl1B O4 67.3(9) . .
O3B Cl1B O4 108(3) . .
O2 Cl1B O4 108.3(12) . .
Cl1A Cl1B O1 63.2(8) . .
O3B Cl1B O1 116(3) . .
O2 Cl1B O1 106.9(10) . .
O4 Cl1B O1 102.3(10) . .
B1 O12 B6 123.8(6) . .
B1 O12 Pr1 100.9(4) . .
B6 O12 Pr1 135.3(5) . .
B8 O11 B7 124.4(6) . .
B8 O11 Pr1 100.4(4) . .
B7 O11 Pr1 135.2(5) . .
B1 O10 B2 120.3(7) 2_746 .
B1 O10 Pr1 137.3(5) 2_746 .
B2 O10 Pr1 99.6(4) . .
B4 O9 Pr1 141.7(5) . .
B8 O8 B2 121.4(6) 2_846 .
B8 O8 Pr1 137.6(5) 2_846 .
B2 O8 Pr1 99.4(4) . .
B1 O7 B6 122.3(6) . 2_756
B1 O7 Pr1 94.1(5) . .
B6 O7 Pr1 141.8(4) 2_756 .
B8 O6 B7 120.3(6) . 2_856
B8 O6 Pr1 94.1(5) . .
B7 O6 Pr1 140.6(4) 2_856 .
B3 O5 Pr1 140.1(5) . .
Cl1A O4 Cl1B 42.8(6) . .
Cl1A O4 Pr1 146.6(4) . .
Cl1B O4 Pr1 148.9(7) . .
Cl1B O2 Cl1A 43.8(7) . .
Cl1A O1 Cl1B 42.8(7) . .
B6 O21 B7 116.3(6) 2_746 2_846
B6 O21 B2 122.0(5) 2_746 .
B7 O21 B2 120.2(5) 2_846 .
B5 O18 B7 123.6(6) . .
B5 O16 B6 122.3(6) 1_455 .
B4 O14 B3 128.7(7) . .
O10 B1 O7 123.2(8) 2_756 .
O10 B1 O12 123.5(7) 2_756 .
O7 B1 O12 113.2(7) . .
O10 B1 Pr1 174.0(6) 2_756 .
O7 B1 Pr1 59.9(4) . .
O12 B1 Pr1 53.4(4) . .
O20 B2 O10 112.8(6) . .
O20 B2 O8 112.6(6) . .
O10 B2 O8 103.7(6) . .
O20 B2 O21 109.3(6) . .
O10 B2 O21 109.6(6) . .
O8 B2 O21 108.6(5) . .
O6 B8 O11 113.6(6) . .
O6 B8 O8 124.3(8) . 2_856
O11 B8 O8 122.1(7) . 2_856
O6 B8 Pr1 60.0(4) . .
O11 B8 Pr1 54.0(3) . .
O8 B8 Pr1 172.5(6) 2_856 .
O11 B7 O6 112.1(6) . 2_846
O11 B7 O18 107.2(6) . .
O6 B7 O18 110.3(6) 2_846 .
O11 B7 O21 110.4(6) . 2_856
O6 B7 O21 108.0(6) 2_846 2_856
O18 B7 O21 108.7(6) . 2_856
O7 B6 O12 111.5(6) 2_746 .
O7 B6 O16 110.9(7) 2_746 .
O12 B6 O16 107.0(6) . .
O7 B6 O21 109.1(6) 2_746 2_756
O12 B6 O21 110.2(7) . 2_756
O16 B6 O21 108.2(6) . 2_756
O18 B5 O19 117.8(7) . .
O18 B5 O16 120.3(7) . 1_655
O19 B5 O16 121.9(7) . 1_655
O13 B4 O14 120.8(8) . .
O13 B4 O9 118.8(7) . .
O14 B4 O9 120.5(7) . .
O5 B3 O15 125.0(7) . .
O5 B3 O14 120.6(7) . .
O15 B3 O14 114.4(7) . .

loop_
_geom_bond_atom_site_label_1
_geom_bond_atom_site_label_2
_geom_bond_distance
_geom_bond_site_symmetry_2
Pr1 O17 2.372(6) .
Pr1 O4 2.449(5) .
Pr1 O9 2.526(5) .
Pr1 O11 2.561(5) .
Pr1 O12 2.562(5) .
Pr1 O5 2.566(5) .
Pr1 O10 2.622(5) .
Pr1 O8 2.626(5) .
Pr1 O6 2.704(5) .
Pr1 O7 2.717(5) .
Pr1 B8 3.114(8) .
Pr1 B1 3.132(9) .
Cl1A Cl1B 1.077(17) .
Cl1A O1 1.415(6) .
Cl1A O3A 1.425(8) .
Cl1A O4 1.463(6) .
Cl1A O2 1.468(7) .
Cl1B O3B 1.40(6) .
Cl1B O2 1.417(18) .
Cl1B O4 1.489(16) .
Cl1B O1 1.523(16) .
O12 B1 1.382(11) .
O12 B6 1.450(10) .
O11 B8 1.368(10) .
O11 B7 1.455(10) .
O10 B1 1.366(10) 2_746
O10 B2 1.466(9) .
O9 B4 1.373(11) .
O8 B8 1.370(9) 2_846
O8 B2 1.469(10) .
O7 B1 1.375(10) .
O7 B6 1.450(10) 2_756
O6 B8 1.363(10) .
O6 B7 1.463(10) 2_856
O5 B3 1.364(11) .
O21 B6 1.500(10) 2_746
O21 B7 1.509(9) 2_846
O21 B2 1.522(10) .
O20 B2 1.436(10) .
O19 B5 1.371(10) .
O18 B5 1.362(10) .
O18 B7 1.464(10) .
O16 B5 1.376(9) 1_455
O16 B6 1.467(10) .
O15 B3 1.378(11) .
O14 B4 1.371(10) .
O14 B3 1.389(10) .
O13 B4 1.349(10) .
B1 O10 1.366(10) 2_756
B8 O8 1.370(9) 2_856
B7 O6 1.463(10) 2_846
B7 O21 1.509(9) 2_856
B6 O7 1.450(10) 2_746
B6 O21 1.500(10) 2_756
B5 O16 1.376(9) 1_655
